data_2106850
loop_
_publ_author_name
'Brunton, G.'

_publ_section_title
;
 The crystal structure of alpha K Th6 F25, a polymorph of Cs U6 F25
;
_journal_name_full 'Acta Crystallographica B (24,1968-38,1982)'
_journal_page_first 144
_journal_page_last 147
_journal_volume 28
_journal_year 1972
_chemical_formula_sum 'F25 K Th6'
_chemical_name_systematic 'K Th6 F25'
_space_group_IT_number 166
_symmetry_space_group_name_Hall '-R 3 2"'
_symmetry_space_group_name_H-M 'R -3 m :H'
_cell_angle_alpha 90
_cell_angle_beta 90
_cell_angle_gamma 120
_cell_formula_units_Z 3
_cell_length_a 8.313
_cell_length_b 8.313
_cell_length_c 25.262
_cell_volume 1511.868
_citation_journal_id_ASTM ACBCAR
_cod_data_source_file Brunton_ACBCAR_1972_1665.cif
_cod_data_source_block F25K1Th6
_cod_original_formula_sum 'F25 K1 Th6'
_cod_database_code 2106850

loop_
_symmetry_equiv_pos_as_xyz
x,y,z
-y,x-y,z
-x+y,-x,z
y,x,-z
-x,-x+y,-z
x-y,-y,-z
-x,-y,-z
y,-x+y,-z
x-y,x,-z
-y,-x,z
x,x-y,z
-x+y,y,z
x+2/3,y+1/3,z+1/3
-y+2/3,x-y+1/3,z+1/3
-x+y+2/3,-x+1/3,z+1/3
y+2/3,x+1/3,-z+1/3
-x+2/3,-x+y+1/3,-z+1/3
x-y+2/3,-y+1/3,-z+1/3
-x+2/3,-y+1/3,-z+1/3
y+2/3,-x+y+1/3,-z+1/3
x-y+2/3,x+1/3,-z+1/3
-y+2/3,-x+1/3,z+1/3
x+2/3,x-y+1/3,z+1/3
-x+y+2/3,y+1/3,z+1/3
x+1/3,y+2/3,z+2/3
-y+1/3,x-y+2/3,z+2/3
-x+y+1/3,-x+2/3,z+2/3
y+1/3,x+2/3,-z+2/3
-x+1/3,-x+y+2/3,-z+2/3
x-y+1/3,-y+2/3,-z+2/3
-x+1/3,-y+2/3,-z+2/3
y+1/3,-x+y+2/3,-z+2/3
x-y+1/3,x+2/3,-z+2/3
-y+1/3,-x+2/3,z+2/3
x+1/3,x-y+2/3,z+2/3
-x+y+1/3,y+2/3,z+2/3

loop_
_atom_site_label
_atom_site_type_symbol
_atom_site_fract_x
_atom_site_fract_y
_atom_site_fract_z
_atom_site_occupancy
_atom_site_U_iso_or_equiv
F5 F-1 0 0 0.449 1 0.0
K1 K+1 0 0 0 1 0.0
Th1 Th+4 0.50031 0.50031 0.09135 1 0.0
F2 F-1 0.193 -0.193 -0.063 1 0.0
F1 F-1 0.5 0 0 1 0.0
F3 F-1 0.323 0 0.5 1 0.0
F6 F-1 0.141 -0.141 -0.3963 1 0.0
F4 F-1 0 0 0.208 1 0.0
